data_1545497
loop_
_publ_author_name
'Asserar, Fatima'
'Guenoun, Farhate'
'Sekkat, Chakib'
'Labrim, Hicham'
'Marah, Hamid'
'Zouihri, Hafid'
'Yamni, Khalid'

_publ_section_title
;
 Piperazine-1,4-diium bis(3-carboxy-2,3-dihydroxypropanoate)
;
_journal_coeditor_code BT4039
_journal_issue 2
_journal_name_full IUCrData
_journal_page_first x170249
_journal_paper_doi 10.1107/S2414314617002498
_journal_volume 2
_journal_year 2017
_chemical_formula_iupac '0.5C4 H12 N2 2+, C4 H5 O6 -'
_chemical_formula_moiety '0.5(C4 H12 N2 2+), C4 H5 O6 -'
_chemical_formula_sum 'C6 H11 N O6'
_chemical_formula_weight 193.16
_chemical_name_systematic
;
Piperazine-1,4-diium bis(3-carboxy-2,3-dihydroxypropanoate)
;
_space_group_crystal_system tetragonal
_space_group_IT_number 92
_space_group_name_Hall 'P 4abw 2nw'
_space_group_name_H-M_alt 'P 41 21 2'
_symmetry_space_group_name_Hall 'P 4abw 2nw'
_symmetry_space_group_name_H-M 'P 41 21 2'
_atom_sites_solution_hydrogens geom
_audit_creation_method SHELXL-2014/7
_cell_angle_alpha 90
_cell_angle_beta 90
_cell_angle_gamma 90
_cell_formula_units_Z 8
_cell_length_a 7.54460(10)
_cell_length_b 7.54460(10)
_cell_length_c 27.6498(5)
_cell_measurement_reflns_used 245
_cell_measurement_temperature 293(2)
_cell_measurement_theta_max 31
_cell_measurement_theta_min 1.6
_cell_volume 1573.85(4)
_computing_cell_refinement
;
<i>SAINT</i> (Bruker, 2015)
;
_computing_data_collection
;
<i>APEX2</i> (Bruker, 2015)
;
_computing_data_reduction
;
<i>SAINT</i> (Bruker, 2015)
;
_computing_molecular_graphics
;
PLATON (Spek, 2009)
;
_computing_publication_material
;
publCIF (Westrip, 2010)
;
_computing_structure_refinement
;
SHELXL2014 (Sheldrick, 2015b)
;
_computing_structure_solution
;
SHELXT (Sheldrick, 2015a)
;
_diffrn_ambient_temperature 293(2)
_diffrn_measured_fraction_theta_full 0.997
_diffrn_measured_fraction_theta_max 0.997
_diffrn_measurement_device_type 'Bruker APEXII CCD detector'
_diffrn_measurement_method '\w and \f'
_diffrn_radiation_monochromator graphite
_diffrn_radiation_source 'fine-focus sealed tube'
_diffrn_radiation_type MoK\a
_diffrn_radiation_wavelength 0.71073
_diffrn_reflns_av_R_equivalents 0.0285
_diffrn_reflns_limit_h_max 14
_diffrn_reflns_limit_h_min -14
_diffrn_reflns_limit_k_max 15
_diffrn_reflns_limit_k_min -10
_diffrn_reflns_limit_l_max 58
_diffrn_reflns_limit_l_min -54
_diffrn_reflns_number 45806
_diffrn_reflns_theta_full 25.242
_diffrn_reflns_theta_max 48.765
_diffrn_reflns_theta_min 3.076
_exptl_absorpt_coefficient_mu 0.148
_exptl_absorpt_correction_T_max 0.978
_exptl_absorpt_correction_T_min 0.962
_exptl_absorpt_correction_type multi-scan
_exptl_absorpt_process_details
;
(<i>SADABS</i>; Bruker, 2015)
;
_exptl_crystal_colour colourless
_exptl_crystal_density_diffrn 1.630
_exptl_crystal_description prism
_exptl_crystal_F_000 816
_exptl_crystal_size_max 0.26
_exptl_crystal_size_mid 0.23
_exptl_crystal_size_min 0.15
_refine_diff_density_max 0.368
_refine_diff_density_min -0.222
_refine_ls_abs_structure_details
;
Flack <i>x</i> determined using 2104 quotients
[(<i>I</i>^+^)-(<i>I</i>^-^)]/[(<i>I</i>^+^)+(<i>I</i>^-^)]
(Parsons <i>et al.</i>,  2013)
;
_refine_ls_abs_structure_Flack -0.17(14)
_refine_ls_extinction_method none
_refine_ls_goodness_of_fit_ref 1.115
_refine_ls_hydrogen_treatment constr
_refine_ls_matrix_type full
_refine_ls_number_parameters 120
_refine_ls_number_reflns 7781
_refine_ls_number_restraints 0
_refine_ls_restrained_S_all 1.115
_refine_ls_R_factor_all 0.0584
_refine_ls_R_factor_gt 0.0405
_refine_ls_shift/su_max 0.001
_refine_ls_shift/su_mean 0.000
_refine_ls_structure_factor_coef Fsqd
_refine_ls_weighting_details 'w=1/[\s^2^(Fo^2^)+(0.0642P)^2^] where P=(Fo^2^+2Fc^2^)/3'
_refine_ls_weighting_scheme calc
_refine_ls_wR_factor_gt 0.1077
_refine_ls_wR_factor_ref 0.1171
_reflns_number_gt 6025
_reflns_number_total 7781
_reflns_threshold_expression 'I > 2\s(I)'
_cod_data_source_file bt4039sup1.cif
_cod_data_source_block I
_cod_original_cell_volume 1573.85(5)
_cod_database_code 1545497
_shelx_space_group_comment
;
The symmetry employed for this shelxl refinement is uniquely defined
by the following loop, which should always be used as a source of
symmetry information in preference to the above space-group names.
They are only intended as comments.
;
_shelx_estimated_absorpt_t_min 0.274
_shelx_estimated_absorpt_t_max 0.521

loop_
_space_group_symop_operation_xyz
'x, y, z'
'x+1/2, -y+1/2, -z+3/4'
'-x, -y, z+1/2'
'-x+1/2, y+1/2, -z+1/4'
'y, x, -z'
'y+1/2, -x+1/2, z+3/4'
'-y+1/2, x+1/2, z+1/4'
'-y, -x, -z+1/2'

loop_
_atom_site_type_symbol
_atom_site_label
_atom_site_fract_x
_atom_site_fract_y
_atom_site_fract_z
_atom_site_U_iso_or_equiv
_atom_site_adp_type
_atom_site_calc_flag
_atom_site_occupancy
C C3 0.46028(9) 0.27973(9) 0.10854(2) 0.01701(10) Uani d 1
H H3 0.4637 0.4083 0.1035 0.020 Uiso calc 1
C C2 0.36287(8) 0.19808(9) 0.06515(2) 0.01647(9) Uani d 1
H H2 0.4216 0.2397 0.0357 0.020 Uiso calc 1
C C4 0.65177(9) 0.21412(10) 0.10980(2) 0.01791(10) Uani d 1
O O6 0.74013(8) 0.24921(10) 0.07049(2) 0.02337(11) Uani d 1
H H6 0.8415 0.2113 0.0731 0.035 Uiso calc 1
O O3 0.37612(8) 0.01095(8) 0.06619(3) 0.02293(11) Uani d 1
H H3A 0.2772 -0.0321 0.0698 0.034 Uiso calc 1
O O4 0.37208(9) 0.24868(9) 0.15256(2) 0.02348(11) Uani d 1
H H4 0.3843 0.1445 0.1603 0.035 Uiso calc 1
C C1 0.17119(9) 0.26428(10) 0.06395(2) 0.01868(10) Uani d 1
O O1 0.14690(9) 0.42374(9) 0.05493(2) 0.02666(12) Uani d 1
O O2 0.05315(8) 0.14850(10) 0.07153(3) 0.03266(15) Uani d 1
O O5 0.71328(10) 0.13485(12) 0.14444(2) 0.03238(16) Uani d 1
N N1 0.84578(10) 0.57964(12) 1.00611(3) 0.02954(15) Uani d 1
H H1A 0.9225 0.5023 0.9937 0.035 Uiso calc 1
H H1B 0.8509 0.5714 1.0382 0.035 Uiso calc 1
C C5 0.66484(13) 0.53461(11) 0.98963(3) 0.02630(15) Uani d 1
H H5A 0.6346 0.4156 1.0001 0.032 Uiso calc 1
H H5B 0.6598 0.5380 0.9546 0.032 Uiso calc 1
C C6 0.89681(13) 0.76223(15) 0.99109(3) 0.03121(18) Uani d 1
H H6A 0.9043 0.7678 0.9561 0.037 Uiso calc 1
H H6B 1.0126 0.7907 1.0042 0.037 Uiso calc 1

loop_
_atom_site_aniso_label
_atom_site_aniso_U_11
_atom_site_aniso_U_22
_atom_site_aniso_U_33
_atom_site_aniso_U_12
_atom_site_aniso_U_13
_atom_site_aniso_U_23
C3 0.0156(2) 0.0172(2) 0.0182(2) 0.00126(18) 0.00116(17) -0.00002(18)
C2 0.0125(2) 0.0185(2) 0.0184(2) 0.00121(17) 0.00160(17) -0.00001(17)
C4 0.0157(2) 0.0196(3) 0.0185(2) 0.00035(18) -0.00220(17) 0.00026(18)
O6 0.01428(19) 0.0316(3) 0.0242(2) 0.00292(19) 0.00191(16) 0.00567(19)
O3 0.0161(2) 0.0178(2) 0.0349(3) 0.00112(16) 0.00423(19) -0.00378(19)
O4 0.0273(3) 0.0229(2) 0.02022(19) 0.0026(2) 0.00757(18) -0.00030(18)
C1 0.0138(2) 0.0211(3) 0.0212(2) 0.00295(18) -0.00028(17) -0.0001(2)
O1 0.0257(3) 0.0220(3) 0.0323(3) 0.0067(2) -0.0034(2) 0.0011(2)
O2 0.0125(2) 0.0270(3) 0.0584(5) 0.00103(19) 0.0027(2) 0.0043(3)
O5 0.0265(3) 0.0464(4) 0.0243(3) 0.0081(3) -0.0039(2) 0.0110(3)
N1 0.0238(3) 0.0354(4) 0.0293(3) 0.0142(3) -0.0004(2) 0.0020(3)
C5 0.0335(4) 0.0183(3) 0.0270(3) 0.0018(3) -0.0036(3) 0.0019(2)
C6 0.0218(3) 0.0437(5) 0.0281(3) -0.0046(3) 0.0024(3) 0.0014(3)

loop_
_atom_type_symbol
_atom_type_description
_atom_type_scat_dispersion_real
_atom_type_scat_dispersion_imag
_atom_type_scat_source
C C 0.0033 0.0016 'International Tables Vol C Tables 4.2.6.8 and 6.1.1.4'
H H 0.0000 0.0000 'International Tables Vol C Tables 4.2.6.8 and 6.1.1.4'
O O 0.0106 0.0060 'International Tables Vol C Tables 4.2.6.8 and 6.1.1.4'
N N 0.0061 0.0033 'International Tables Vol C Tables 4.2.6.8 and 6.1.1.4'

loop_
_geom_angle_atom_site_label_1
_geom_angle_atom_site_label_2
_geom_angle_atom_site_label_3
_geom_angle_site_symmetry_1
_geom_angle_site_symmetry_3
_geom_angle
O4 C3 C4 . . 111.94(6)
O4 C3 C2 . . 112.50(6)
C4 C3 C2 . . 109.90(5)
O4 C3 H3 . . 107.4
C4 C3 H3 . . 107.4
C2 C3 H3 . . 107.4
O3 C2 C1 . . 113.12(6)
O3 C2 C3 . . 110.51(6)
C1 C2 C3 . . 109.77(5)
O3 C2 H2 . . 107.7
C1 C2 H2 . . 107.7
C3 C2 H2 . . 107.7
O5 C4 O6 . . 124.04(7)
O5 C4 C3 . . 122.42(7)
O6 C4 C3 . . 113.53(6)
C4 O6 H6 . . 109.5
C2 O3 H3A . . 109.5
C3 O4 H4 . . 109.5
O1 C1 O2 . . 126.74(7)
O1 C1 C2 . . 117.37(7)
O2 C1 C2 . . 115.87(7)
C5 N1 C6 . . 111.42(7)
C5 N1 H1A . . 109.3
C6 N1 H1A . . 109.3
C5 N1 H1B . . 109.3
C6 N1 H1B . . 109.3
H1A N1 H1B . . 108.0
N1 C5 C5 . 5_557 109.62(6)
N1 C5 H5A . . 109.7
C5 C5 H5A 5_557 . 109.7
N1 C5 H5B . . 109.7
C5 C5 H5B 5_557 . 109.7
H5A C5 H5B . . 108.2
N1 C6 C6 . 5_557 110.81(6)
N1 C6 H6A . . 109.5
C6 C6 H6A 5_557 . 109.5
N1 C6 H6B . . 109.5
C6 C6 H6B 5_557 . 109.5
H6A C6 H6B . . 108.1

loop_
_geom_bond_atom_site_label_1
_geom_bond_atom_site_label_2
_geom_bond_site_symmetry_2
_geom_bond_distance
C3 O4 . 1.4068(9)
C3 C4 . 1.5276(10)
C3 C2 . 1.5359(9)
C3 H3 . 0.9800
C2 O3 . 1.4157(9)
C2 C1 . 1.5304(9)
C2 H2 . 0.9800
C4 O5 . 1.2209(9)
C4 O6 . 1.3022(9)
O6 H6 . 0.8200
O3 H3A . 0.8200
O4 H4 . 0.8200
C1 O1 . 1.2422(10)
C1 O2 . 1.2649(10)
N1 C5 . 1.4786(13)
N1 C6 . 1.4894(15)
N1 H1A . 0.8900
N1 H1B . 0.8900
C5 C5 5_557 1.5032(18)
C5 H5A . 0.9700
C5 H5B . 0.9700
C6 C6 5_557 1.518(2)
C6 H6A . 0.9700
C6 H6B . 0.9700

loop_
_geom_hbond_atom_site_label_D
_geom_hbond_atom_site_label_H
_geom_hbond_atom_site_label_A
_geom_hbond_site_symmetry_A
_geom_hbond_distance_DH
_geom_hbond_distance_HA
_geom_hbond_distance_DA
_geom_hbond_angle_DHA
N1 H1A O3 5_656 0.89 2.02 2.8118(10) 146.8
N1 H1B O5 4_656 0.89 1.98 2.8167(10) 155.3
O3 H3A O2 . 0.82 2.17 2.6525(9) 117.5
O3 H3A O4 4_545 0.82 2.14 2.8581(9) 145.9
O4 H4 O1 4_545 0.82 1.94 2.7225(9) 160.1
O6 H6 O2 1_655 0.82 1.67 2.4810(9) 172.3
C2 H2 O1 5 0.98 2.60 3.3740(9) 135.9
C5 H5A O6 1_556 0.97 2.45 3.1555(11) 129.4
C5 H5B O5 6_565 0.97 2.51 3.2553(11) 133.1
C5 H5A O6 1_556 0.97 2.45 3.1555(11) 129.4

_cod_database_fobs_code 1545497
